data_4126723
loop_
_publ_author_name
'Pang, Jiandong'
'Yuan, Shuai'
'Qin, Junsheng'
'Liu, Caiping'
'Lollar, Christina'
'Wu, Mingyan'
'Yuan, Daqiang'
'Zhou, Hong-Cai'
'Hong, Maochun'

_publ_section_title
;
 Control the Structure of Zr-Tetracarboxylate Frameworks through Steric
 Tuning.
;
_journal_name_full 'Journal of the American Chemical Society'
_journal_paper_doi 10.1021/jacs.7b09973
_journal_year 2017
_chemical_formula_sum 'C40 H30 O18 Zr3'
_chemical_formula_weight 1072.30
_space_group_crystal_system orthorhombic
_space_group_IT_number 65
_space_group_name_Hall '-C 2 2'
_space_group_name_H-M_alt 'C m m m'
_symmetry_space_group_name_Hall '-C 2 2'
_symmetry_space_group_name_H-M 'C m m m'
_atom_sites_solution_hydrogens mixed
_audit_creation_method SHELXL-2017/1
_cell_angle_alpha 90
_cell_angle_beta 90
_cell_angle_gamma 90
_cell_formula_units_Z 4
_cell_length_a 18.7781(10)
_cell_length_b 35.2745(8)
_cell_length_c 16.0212(3)
_cell_measurement_reflns_used 5482
_cell_measurement_temperature 100(2)
_cell_measurement_theta_max 50.0130
_cell_measurement_theta_min 3.7290
_cell_volume 10612.3(6)
_computing_cell_refinement 'SAINT+ ver. (Bruker, 2001)'
_computing_data_collection 'APEX2  (Bruker, 2008)'
_computing_data_reduction 'SAINT+ ver. (Bruker, 2001)'
_computing_molecular_graphics 'SHELXTL (Sheldrick, 2017)'
_computing_publication_material 'SHELXTL (Sheldrick, 2017)'
_computing_structure_refinement 'SHELXL-2017/1 (Sheldrick, 2017)'
_computing_structure_solution 'SHELXS-2017/1 (Sheldrick, 2017)'
_diffrn_ambient_temperature 100(2)
_diffrn_measured_fraction_theta_full 0.987
_diffrn_measured_fraction_theta_max 0.987
_diffrn_measurement_device_type 'Bruker SMART APEX II CCD area detector'
_diffrn_measurement_method 'phi and omega scans'
_diffrn_radiation_type CuK\a
_diffrn_radiation_wavelength 1.54184
_diffrn_reflns_av_R_equivalents 0.0407
_diffrn_reflns_av_unetI/netI 0.0300
_diffrn_reflns_Laue_measured_fraction_full 0.987
_diffrn_reflns_Laue_measured_fraction_max 0.987
_diffrn_reflns_limit_h_max 16
_diffrn_reflns_limit_h_min -18
_diffrn_reflns_limit_k_max 31
_diffrn_reflns_limit_k_min -34
_diffrn_reflns_limit_l_max 14
_diffrn_reflns_limit_l_min -15
_diffrn_reflns_number 19153
_diffrn_reflns_point_group_measured_fraction_full 0.987
_diffrn_reflns_point_group_measured_fraction_max 0.987
_diffrn_reflns_theta_full 50.293
_diffrn_reflns_theta_max 50.293
_diffrn_reflns_theta_min 4.437
_diffrn_source 'fine-focus sealed tube'
_exptl_absorpt_coefficient_mu 2.638
_exptl_absorpt_correction_T_max 0.6930
_exptl_absorpt_correction_T_min 0.6205
_exptl_absorpt_correction_type multi-scan
_exptl_crystal_colour yellow
_exptl_crystal_density_diffrn 0.671
_exptl_crystal_description Blocky
_exptl_crystal_F_000 2136
_exptl_crystal_size_max 0.20
_exptl_crystal_size_mid 0.15
_exptl_crystal_size_min 0.15
_refine_diff_density_max 0.733
_refine_diff_density_min -0.612
_refine_diff_density_rms 0.066
_refine_ls_extinction_method none
_refine_ls_goodness_of_fit_ref 1.078
_refine_ls_hydrogen_treatment constr
_refine_ls_matrix_type full
_refine_ls_number_parameters 149
_refine_ls_number_reflns 3025
_refine_ls_number_restraints 0
_refine_ls_restrained_S_all 1.078
_refine_ls_R_factor_all 0.0590
_refine_ls_R_factor_gt 0.0485
_refine_ls_shift/su_max 0.001
_refine_ls_shift/su_mean 0.000
_refine_ls_structure_factor_coef Fsqd
_refine_ls_weighting_details 'w=1/[\s^2^(Fo^2^)+(0.0970P)^2^+19.5395P] where P=(Fo^2^+2Fc^2^)/3'
_refine_ls_weighting_scheme calc
_refine_ls_wR_factor_gt 0.1479
_refine_ls_wR_factor_ref 0.1570
_reflns_Friedel_coverage 0.000
_reflns_number_gt 2382
_reflns_number_total 3025
_reflns_threshold_expression 'I > 2\s(I)'
_cod_data_source_file ja7b09973_si_002.cif
_cod_data_source_block PCN-606-OH
_cod_database_code 4126723
_shelx_shelxl_version_number 2017/1
_shelx_space_group_comment
;
The symmetry employed for this shelxl refinement is uniquely defined
by the following loop, which should always be used as a source of
symmetry information in preference to the above space-group names.
They are only intended as comments.
;

loop_
_space_group_symop_operation_xyz
'x, y, z'
'-x, -y, z'
'x, -y, -z'
'-x, y, -z'
'x+1/2, y+1/2, z'
'-x+1/2, -y+1/2, z'
'x+1/2, -y+1/2, -z'
'-x+1/2, y+1/2, -z'
'-x, -y, -z'
'x, y, -z'
'-x, y, z'
'x, -y, z'
'-x+1/2, -y+1/2, -z'
'x+1/2, y+1/2, -z'
'-x+1/2, y+1/2, z'
'x+1/2, -y+1/2, z'

loop_
_atom_site_label
_atom_site_type_symbol
_atom_site_fract_x
_atom_site_fract_y
_atom_site_fract_z
_atom_site_U_iso_or_equiv
_atom_site_adp_type
_atom_site_occupancy
_atom_site_site_symmetry_order
_atom_site_calc_flag
_atom_site_refinement_flags_posn
_atom_site_refinement_flags_adp
_atom_site_refinement_flags_occupancy
Zr1 Zr 0.500000 0.56888(2) 0.000000 0.0514(4) Uani 1 4 d S T P
Zr2 Zr 0.59420(4) 0.500000 0.11061(4) 0.0557(3) Uani 1 2 d S T P
O1 O 0.5695(2) 0.60080(9) 0.0825(2) 0.0620(12) Uani 1 1 d . . .
O2 O 0.6310(2) 0.55777(11) 0.1573(2) 0.0778(13) Uani 1 1 d . . .
O3 O 0.500000 0.53300(18) 0.1108(4) 0.100(2) Uani 1 2 d S T P
O4 O 0.5936(4) 0.53327(14) 0.000000 0.080(2) Uani 1 2 d S T P
O5 O 0.5875(3) 0.500000 0.2465(3) 0.088(2) Uani 1 2 d S T P
H5A H 0.580527 0.519290 0.277249 0.133 Uiso 1 1 d R U .
O6 O 0.7108(4) 0.500000 0.1025(3) 0.090(2) Uani 1 2 d S T P
H6A H 0.737250 0.519430 0.098028 0.134 Uiso 1 1 d R U .
O7 O 0.750000 0.750000 0.1944(3) 0.140(4) Uani 1 2 d S T P
H7A H 0.709280 0.758610 0.164737 0.168 Uiso 0.5 1 d R U P
C1 C 0.6125(4) 0.59151(18) 0.1390(4) 0.0692(19) Uani 1 1 d . . .
C2 C 0.6413(4) 0.62362(16) 0.1891(3) 0.081(2) Uani 1 1 d . . .
C3 C 0.6934(4) 0.61823(16) 0.2486(4) 0.090(2) Uani 1 1 d . . .
H3 H 0.710091 0.593338 0.260056 0.108 Uiso 1 1 calc R U .
C4 C 0.7219(4) 0.64879(18) 0.2918(4) 0.095(2) Uani 1 1 d . . .
H4 H 0.758507 0.644862 0.331742 0.114 Uiso 1 1 calc R U .
C5 C 0.6968(5) 0.68482(16) 0.2766(4) 0.088(2) Uani 1 1 d . . .
C6 C 0.6455(5) 0.68940(17) 0.2187(4) 0.109(3) Uani 1 1 d . . .
H6 H 0.628891 0.714297 0.207159 0.131 Uiso 1 1 calc R U .
C7 C 0.6159(5) 0.65920(17) 0.1750(4) 0.101(3) Uani 1 1 d . . .
H7 H 0.578585 0.663336 0.136049 0.121 Uiso 1 1 calc R U .
C8 C 0.7278(4) 0.71853(16) 0.3222(4) 0.090(2) Uani 1 1 d . . .
C9 C 0.750000 0.750000 0.2793(5) 0.094(4) Uani 1 2 d S T P
C10 C 0.7280(4) 0.71879(15) 0.4080(3) 0.087(2) Uani 1 1 d . . .
H10 H 0.712483 0.696912 0.437453 0.104 Uiso 1 1 calc R U .
C11 C 0.750000 0.750000 0.4519(5) 0.080(3) Uani 1 2 d S T P

loop_
_atom_site_aniso_label
_atom_site_aniso_U_11
_atom_site_aniso_U_22
_atom_site_aniso_U_33
_atom_site_aniso_U_23
_atom_site_aniso_U_13
_atom_site_aniso_U_12
Zr1 0.1156(9) 0.0189(5) 0.0198(5) 0.000 0.000 0.000
Zr2 0.1188(7) 0.0235(4) 0.0248(4) 0.000 -0.0072(4) 0.000
O1 0.135(4) 0.026(2) 0.024(2) -0.0062(16) -0.008(2) -0.008(2)
O2 0.142(4) 0.033(3) 0.058(3) -0.010(2) -0.036(3) 0.005(2)
O3 0.114(5) 0.071(4) 0.114(6) 0.069(4) 0.000 0.000
O4 0.182(6) 0.033(3) 0.026(3) 0.000 0.000 0.022(3)
O5 0.168(6) 0.066(4) 0.032(3) 0.000 -0.021(3) 0.000
O6 0.146(6) 0.049(4) 0.073(4) 0.000 -0.017(4) 0.000
O7 0.327(11) 0.068(4) 0.026(4) 0.000 0.000 -0.041(6)
C1 0.133(6) 0.040(4) 0.035(4) -0.011(3) -0.006(4) -0.010(4)
C2 0.166(7) 0.037(4) 0.039(4) -0.009(3) -0.032(4) -0.007(4)
C3 0.177(7) 0.037(4) 0.056(4) -0.008(3) -0.023(5) -0.011(4)
C4 0.192(8) 0.048(4) 0.044(4) -0.006(3) -0.029(4) -0.022(5)
C5 0.195(8) 0.034(4) 0.035(4) -0.006(3) -0.024(4) -0.023(4)
C6 0.232(9) 0.030(4) 0.065(5) -0.012(3) -0.054(6) 0.008(5)
C7 0.212(8) 0.033(4) 0.058(4) -0.016(3) -0.049(5) 0.014(5)
C8 0.190(8) 0.036(4) 0.043(4) -0.004(3) -0.009(4) -0.029(4)
C9 0.215(12) 0.041(6) 0.024(5) 0.000 0.000 -0.036(6)
C10 0.204(8) 0.036(4) 0.021(3) 0.001(3) -0.008(4) -0.047(4)
C11 0.170(9) 0.043(5) 0.027(4) 0.000 0.000 -0.045(6)

loop_
_atom_type_symbol
_atom_type_description
_atom_type_scat_dispersion_real
_atom_type_scat_dispersion_imag
_atom_type_scat_source
C C 0.0181 0.0091 'International Tables Vol C Tables 4.2.6.8 and 6.1.1.4'
H H 0.0000 0.0000 'International Tables Vol C Tables 4.2.6.8 and 6.1.1.4'
Zr Zr -0.1862 2.2449 'International Tables Vol C Tables 4.2.6.8 and 6.1.1.4'
O O 0.0492 0.0322 'International Tables Vol C Tables 4.2.6.8 and 6.1.1.4'

loop_
_geom_angle_atom_site_label_1
_geom_angle_atom_site_label_2
_geom_angle_atom_site_label_3
_geom_angle
_geom_angle_site_symmetry_1
_geom_angle_site_symmetry_3
O4 Zr1 O4 108.9(3) . 11_655
O4 Zr1 O1 79.22(16) . .
O4 Zr1 O1 142.19(10) 11_655 .
O4 Zr1 O1 142.19(10) . 4_655
O4 Zr1 O1 79.22(16) 11_655 4_655
O1 Zr1 O1 117.6(2) . 4_655
O4 Zr1 O1 142.19(10) . 11_655
O4 Zr1 O1 79.22(16) 11_655 11_655
O1 Zr1 O1 73.8(2) . 11_655
O1 Zr1 O1 74.99(19) 4_655 11_655
O4 Zr1 O1 79.22(16) . 10
O4 Zr1 O1 142.19(10) 11_655 10
O1 Zr1 O1 74.99(19) . 10
O1 Zr1 O1 73.8(2) 4_655 10
O1 Zr1 O1 117.6(2) 11_655 10
O4 Zr1 O3 70.26(12) . .
O4 Zr1 O3 70.26(12) 11_655 .
O1 Zr1 O3 78.77(18) . .
O1 Zr1 O3 142.80(11) 4_655 .
O1 Zr1 O3 78.77(18) 11_655 .
O1 Zr1 O3 142.80(11) 10 .
O4 Zr1 O3 70.26(12) . 10
O4 Zr1 O3 70.26(12) 11_655 10
O1 Zr1 O3 142.80(11) . 10
O1 Zr1 O3 78.77(18) 4_655 10
O1 Zr1 O3 142.80(11) 11_655 10
O1 Zr1 O3 78.77(18) 10 10
O3 Zr1 O3 109.0(4) . 10
O4 Zr1 Zr2 35.17(8) . .
O4 Zr1 Zr2 90.42(14) 11_655 .
O1 Zr1 Zr2 75.36(10) . .
O1 Zr1 Zr2 167.08(10) 4_655 .
O1 Zr1 Zr2 110.88(9) 11_655 .
O1 Zr1 Zr2 111.45(11) 10 .
O3 Zr1 Zr2 35.13(10) . .
O3 Zr1 Zr2 90.53(17) 10 .
O4 Zr1 Zr2 90.42(14) . 9_665
O4 Zr1 Zr2 35.17(8) 11_655 9_665
O1 Zr1 Zr2 167.08(10) . 9_665
O1 Zr1 Zr2 75.36(10) 4_655 9_665
O1 Zr1 Zr2 111.44(11) 11_655 9_665
O1 Zr1 Zr2 110.88(9) 10 9_665
O3 Zr1 Zr2 90.53(17) . 9_665
O3 Zr1 Zr2 35.13(10) 10 9_665
Zr2 Zr1 Zr2 91.72(2) . 9_665
O4 Zr1 Zr2 35.17(8) . 10
O4 Zr1 Zr2 90.42(14) 11_655 10
O1 Zr1 Zr2 111.44(11) . 10
O1 Zr1 Zr2 110.88(9) 4_655 10
O1 Zr1 Zr2 167.08(10) 11_655 10
O1 Zr1 Zr2 75.36(10) 10 10
O3 Zr1 Zr2 90.53(17) . 10
O3 Zr1 Zr2 35.13(10) 10 10
Zr2 Zr1 Zr2 61.05(2) . 10
Zr2 Zr1 Zr2 60.93(3) 9_665 10
O4 Zr1 Zr2 90.42(14) . 2_665
O4 Zr1 Zr2 35.17(8) 11_655 2_665
O1 Zr1 Zr2 110.88(9) . 2_665
O1 Zr1 Zr2 111.44(11) 4_655 2_665
O1 Zr1 Zr2 75.36(10) 11_655 2_665
O1 Zr1 Zr2 167.08(10) 10 2_665
O3 Zr1 Zr2 35.13(10) . 2_665
O3 Zr1 Zr2 90.53(17) 10 2_665
Zr2 Zr1 Zr2 60.93(3) . 2_665
Zr2 Zr1 Zr2 61.05(2) 9_665 2_665
Zr2 Zr1 Zr2 91.72(2) 10 2_665
O3 Zr2 O3 66.7(3) 2_665 .
O3 Zr2 O4 72.1(2) 2_665 3_565
O3 Zr2 O4 107.5(3) . 3_565
O3 Zr2 O4 107.5(3) 2_665 .
O3 Zr2 O4 72.1(2) . .
O4 Zr2 O4 67.0(2) 3_565 .
O3 Zr2 O5 87.1(2) 2_665 .
O3 Zr2 O5 87.1(2) . .
O4 Zr2 O5 146.31(11) 3_565 .
O4 Zr2 O5 146.31(11) . .
O3 Zr2 O6 146.51(14) 2_665 .
O3 Zr2 O6 146.51(14) . .
O4 Zr2 O6 87.5(2) 3_565 .
O4 Zr2 O6 87.5(2) . .
O5 Zr2 O6 96.7(2) . .
O3 Zr2 O2 138.14(18) 2_665 .
O3 Zr2 O2 76.20(19) . .
O4 Zr2 O2 140.31(17) 3_565 .
O4 Zr2 O2 77.41(16) . .
O5 Zr2 O2 71.91(12) . .
O6 Zr2 O2 73.52(13) . .
O3 Zr2 O2 76.20(19) 2_665 12_565
O3 Zr2 O2 138.14(18) . 12_565
O4 Zr2 O2 77.40(16) 3_565 12_565
O4 Zr2 O2 140.31(17) . 12_565
O5 Zr2 O2 71.92(12) . 12_565
O6 Zr2 O2 73.52(13) . 12_565
O2 Zr2 O2 126.8(2) . 12_565
O3 Zr2 Zr1 87.71(18) 2_665 .
O3 Zr2 Zr1 36.33(14) . .
O4 Zr2 Zr1 87.60(14) 3_565 .
O4 Zr2 Zr1 35.82(16) . .
O5 Zr2 Zr1 118.53(11) . .
O6 Zr2 Zr1 118.43(9) . .
O2 Zr2 Zr1 72.42(10) . .
O2 Zr2 Zr1 160.67(10) 12_565 .
O3 Zr2 Zr1 36.33(14) 2_665 9_665
O3 Zr2 Zr1 87.71(18) . 9_665
O4 Zr2 Zr1 35.82(16) 3_565 9_665
O4 Zr2 Zr1 87.60(14) . 9_665
O5 Zr2 Zr1 118.53(11) . 9_665
O6 Zr2 Zr1 118.43(9) . 9_665
O2 Zr2 Zr1 160.68(10) . 9_665
O2 Zr2 Zr1 72.42(10) 12_565 9_665
Zr1 Zr2 Zr1 88.28(2) . 9_665
O3 Zr2 Zr2 33.35(15) 2_665 2_665
O3 Zr2 Zr2 33.35(15) . 2_665
O4 Zr2 Zr2 89.68(18) 3_565 2_665
O4 Zr2 Zr2 89.68(18) . 2_665
O5 Zr2 Zr2 86.67(17) . 2_665
O6 Zr2 Zr2 176.62(14) . 2_665
O2 Zr2 Zr2 107.67(12) . 2_665
O2 Zr2 Zr2 107.67(12) 12_565 2_665
Zr1 Zr2 Zr2 59.536(13) . 2_665
Zr1 Zr2 Zr2 59.536(13) 9_665 2_665
O3 Zr2 Zr2 90.08(18) 2_665 10
O3 Zr2 Zr2 90.08(18) . 10
O4 Zr2 Zr2 33.51(11) 3_565 10
O4 Zr2 Zr2 33.51(11) . 10
O5 Zr2 Zr2 176.67(17) . 10
O6 Zr2 Zr2 86.62(14) . 10
O2 Zr2 Zr2 109.19(10) . 10
O2 Zr2 Zr2 109.18(10) 12_565 10
Zr1 Zr2 Zr2 59.476(11) . 10
Zr1 Zr2 Zr2 59.476(11) 9_665 10
Zr2 Zr2 Zr2 90.0 2_665 10
C1 O1 Zr1 133.6(3) . .
C1 O2 Zr2 132.6(4) . .
Zr2 O3 Zr2 113.3(3) . 2_665
Zr2 O3 Zr1 108.5(2) . .
Zr2 O3 Zr1 108.5(2) 2_665 .
Zr2 O4 Zr2 113.0(2) 10 .
Zr2 O4 Zr1 109.0(2) 10 .
Zr2 O4 Zr1 109.0(2) . .
O1 C1 O2 125.8(5) . .
O1 C1 C2 115.0(6) . .
O2 C1 C2 119.1(6) . .
C7 C2 C3 119.3(5) . .
C7 C2 C1 119.0(6) . .
C3 C2 C1 121.6(6) . .
C2 C3 C4 120.7(6) . .
C5 C4 C3 119.8(7) . .
C6 C5 C4 118.5(6) . .
C6 C5 C8 120.9(6) . .
C4 C5 C8 120.6(6) . .
C5 C6 C7 122.7(6) . .
C2 C7 C6 118.9(7) . .
C9 C8 C10 119.7(5) . .
C9 C8 C5 120.8(5) . .
C10 C8 C5 119.3(5) . .
O7 C9 C8 120.1(4) . 6_665
O7 C9 C8 120.1(4) . .
C8 C9 C8 119.7(7) 6_665 .
C11 C10 C8 121.3(5) . .
C10 C11 C10 118.3(7) 6_665 .
C10 C11 C11 120.9(3) 6_665 13_666
C10 C11 C11 120.9(3) . 13_666

loop_
_geom_bond_atom_site_label_1
_geom_bond_atom_site_label_2
_geom_bond_distance
_geom_bond_site_symmetry_2
Zr1 O4 2.160(6) .
Zr1 O4 2.160(6) 11_655
Zr1 O1 2.172(4) .
Zr1 O1 2.172(4) 4_655
Zr1 O1 2.172(4) 11_655
Zr1 O1 2.172(4) 10
Zr1 O3 2.180(5) .
Zr1 O3 2.180(5) 10
Zr1 Zr2 3.4891(7) .
Zr1 Zr2 3.4891(7) 9_665
Zr1 Zr2 3.4891(7) 10
Zr1 Zr2 3.4891(7) 2_665
Zr2 O3 2.118(4) 2_665
Zr2 O3 2.118(4) .
Zr2 O4 2.125(3) 3_565
Zr2 O4 2.125(3) .
Zr2 O5 2.181(5) .
Zr2 O6 2.193(7) .
Zr2 O2 2.278(4) .
Zr2 O2 2.278(4) 12_565
Zr2 Zr2 3.5380(16) 2_665
Zr2 Zr2 3.5443(12) 10
O1 C1 1.256(7) .
O2 C1 1.275(7) .
O7 C9 1.360(9) .
C1 C2 1.489(8) .
C2 C7 1.361(8) .
C2 C3 1.380(8) .
C3 C4 1.388(8) .
C4 C5 1.377(9) .
C5 C6 1.347(9) .
C5 C8 1.512(8) .
C6 C7 1.390(9) .
C8 C9 1.371(7) .
C8 C10 1.375(8) .
C10 C11 1.370(6) .
C11 C11 1.542(15) 13_666
